data_4106375
loop_
_publ_author_name
'Loi H. Do'
'Stephen J. Lippard'

_publ_section_title
;
 Toward Functional Carboxylate-Bridged Diiron Protein Mimics: Achieving
 Structural Stability and Conformational Flexibility Using a Macrocylic
 Ligand Framework
;
_journal_name_full 'Journal of the American Chemical Society'
_journal_page_first 10568
_journal_page_last 10581
_journal_paper_doi 10.1021/ja2021312
_journal_volume 133
_journal_year 2011
_chemical_formula_sum 'C105.55 H88.69 Fe2 N2 O9 S'
_chemical_formula_weight 1672.84
_chemical_name_systematic
;
 ?
;
_space_group_IT_number 2
_symmetry_cell_setting triclinic
_symmetry_space_group_name_Hall '-P 1'
_symmetry_space_group_name_H-M 'P -1'
_atom_sites_solution_hydrogens geom
_atom_sites_solution_primary direct
_atom_sites_solution_secondary difmap
_audit_creation_method SHELXL-97
_cell_angle_alpha 87.4680(10)
_cell_angle_beta 74.1330(10)
_cell_angle_gamma 73.7290(10)
_cell_formula_units_Z 2
_cell_length_a 13.3280(9)
_cell_length_b 17.0039(12)
_cell_length_c 20.3398(14)
_cell_measurement_reflns_used 9971
_cell_measurement_temperature 100(2)
_cell_measurement_theta_max 24.72
_cell_measurement_theta_min 2.25
_cell_volume 4253.7(5)
_computing_cell_refinement 'Bruker SMART'
_computing_data_collection 'Bruker SMART'
_computing_data_reduction 'Bruker SAINT'
_computing_molecular_graphics 'Bruker SHELXTL'
_computing_publication_material 'Bruker SHELXTL'
_computing_structure_refinement 'SHELXL-97 (Sheldrick, 1997)'
_computing_structure_solution 'SHELXS-97 (Sheldrick, 1990)'
_diffrn_ambient_temperature 100(2)
_diffrn_measured_fraction_theta_full 0.995
_diffrn_measured_fraction_theta_max 0.995
_diffrn_measurement_device_type 'CCD area detector'
_diffrn_measurement_method 'phi and omega scans'
_diffrn_radiation_monochromator graphite
_diffrn_radiation_source 'fine-focus sealed tube'
_diffrn_radiation_type MoK\a
_diffrn_radiation_wavelength 0.71073
_diffrn_reflns_av_R_equivalents 0.0743
_diffrn_reflns_av_sigmaI/netI 0.0656
_diffrn_reflns_limit_h_max 15
_diffrn_reflns_limit_h_min -15
_diffrn_reflns_limit_k_max 20
_diffrn_reflns_limit_k_min -20
_diffrn_reflns_limit_l_max 23
_diffrn_reflns_limit_l_min -24
_diffrn_reflns_number 67231
_diffrn_reflns_theta_full 24.87
_diffrn_reflns_theta_max 24.87
_diffrn_reflns_theta_min 1.60
_exptl_absorpt_coefficient_mu 0.428
_exptl_absorpt_correction_T_max 0.9789
_exptl_absorpt_correction_T_min 0.8822
_exptl_absorpt_correction_type empirical
_exptl_absorpt_process_details SADABS
_exptl_crystal_colour RED
_exptl_crystal_density_diffrn 1.306
_exptl_crystal_description BLOCK
_exptl_crystal_F_000 1752
_exptl_crystal_size_max 0.30
_exptl_crystal_size_mid 0.10
_exptl_crystal_size_min 0.05
_refine_diff_density_max 0.641
_refine_diff_density_min -0.638
_refine_diff_density_rms 0.062
_refine_ls_goodness_of_fit_ref 1.016
_refine_ls_hydrogen_treatment constr
_refine_ls_matrix_type full
_refine_ls_number_parameters 1119
_refine_ls_number_reflns 14670
_refine_ls_number_restraints 54
_refine_ls_restrained_S_all 1.014
_refine_ls_R_factor_all 0.0820
_refine_ls_R_factor_gt 0.0470
_refine_ls_shift/su_max 0.001
_refine_ls_shift/su_mean 0.000
_refine_ls_structure_factor_coef Fsqd
_refine_ls_weighting_details 'calc w=1/[\s^2^(Fo^2^)+(0.0359P)^2^+3.4801P] where P=(Fo^2^+2Fc^2^)/3'
_refine_ls_weighting_scheme calc
_refine_ls_wR_factor_gt 0.0906
_refine_ls_wR_factor_ref 0.1029
_reflns_number_gt 10446
_reflns_number_total 14670
_reflns_threshold_expression >2sigma(I)
_cod_data_source_file ja2021312_si_002_1.cif
_cod_data_source_block Compound_1
_cod_database_code 4106375

loop_
_symmetry_equiv_pos_as_xyz
'x, y, z'
'-x, -y, -z'

loop_
_atom_site_label
_atom_site_type_symbol
_atom_site_fract_x
_atom_site_fract_y
_atom_site_fract_z
_atom_site_U_iso_or_equiv
_atom_site_adp_type
_atom_site_occupancy
_atom_site_symmetry_multiplicity
_atom_site_calc_flag
_atom_site_refinement_flags
_atom_site_disorder_assembly
_atom_site_disorder_group
S1 S -0.24600(6) 0.51995(4) 0.45973(4) 0.01865(17) Uani 1 1 d . . .
Fe1 Fe -0.02434(3) 0.30603(2) 0.22550(2) 0.01639(11) Uani 1 1 d . . .
Fe2 Fe 0.13231(3) 0.33496(2) 0.33722(2) 0.01423(10) Uani 1 1 d . . .
C1 C 0.3492(2) 0.12831(18) 0.10008(14) 0.0219(7) Uani 1 1 d . . .
H1A H 0.3097 0.0922 0.1290 0.026 Uiso 1 1 calc R . .
H1B H 0.2962 0.1819 0.0983 0.026 Uiso 1 1 calc R . .
C2 C 0.4360(2) 0.14005(17) 0.13066(14) 0.0182(6) Uani 1 1 d . . .
C3 C 0.5416(2) 0.13178(18) 0.09074(15) 0.0224(7) Uani 1 1 d . . .
H3A H 0.5618 0.1160 0.0437 0.027 Uiso 1 1 calc R . .
C4 C 0.6178(2) 0.14671(18) 0.12014(15) 0.0240(7) Uani 1 1 d . . .
H4A H 0.6897 0.1418 0.0928 0.029 Uiso 1 1 calc R . .
C5 C 0.5893(2) 0.16861(17) 0.18880(15) 0.0212(7) Uani 1 1 d . . .
H5A H 0.6420 0.1789 0.2080 0.025 Uiso 1 1 calc R . .
C6 C 0.4846(2) 0.17588(16) 0.23048(14) 0.0177(6) Uani 1 1 d . . .
C7 C 0.4090(2) 0.16112(17) 0.19984(14) 0.0185(6) Uani 1 1 d . . .
H7A H 0.3372 0.1657 0.2272 0.022 Uiso 1 1 calc R . .
C8 C 0.4572(2) 0.19600(16) 0.30520(14) 0.0164(6) Uani 1 1 d . . .
C9 C 0.3531(2) 0.24750(16) 0.34048(14) 0.0161(6) Uani 1 1 d . . .
C10 C 0.3304(2) 0.26346(16) 0.41191(14) 0.0158(6) Uani 1 1 d . . .
C11 C 0.4122(2) 0.22912(17) 0.44507(15) 0.0188(7) Uani 1 1 d . . .
H11A H 0.3971 0.2410 0.4926 0.023 Uiso 1 1 calc R . .
C12 C 0.5126(2) 0.17946(17) 0.41185(15) 0.0201(7) Uani 1 1 d . . .
C13 C 0.5325(2) 0.16383(17) 0.34152(15) 0.0191(7) Uani 1 1 d . . .
H13A H 0.6013 0.1293 0.3176 0.023 Uiso 1 1 calc R . .
C14 C 0.5979(2) 0.1425(2) 0.44890(16) 0.0302(8) Uani 1 1 d . . .
H14A H 0.6514 0.1740 0.4399 0.045 Uiso 1 1 calc R . .
H14B H 0.6344 0.0856 0.4327 0.045 Uiso 1 1 calc R . .
H14C H 0.5633 0.1441 0.4982 0.045 Uiso 1 1 calc R . .
C15 C 0.2276(2) 0.30948(16) 0.45496(14) 0.0163(6) Uani 1 1 d . . .
H15A H 0.2223 0.3152 0.5021 0.020 Uiso 1 1 calc R . .
C16 C 0.0394(2) 0.38074(16) 0.48329(14) 0.0149(6) Uani 1 1 d . . .
C17 C -0.0401(2) 0.43209(17) 0.45679(14) 0.0159(6) Uani 1 1 d . . .
H17A H -0.0226 0.4458 0.4100 0.019 Uiso 1 1 calc R . .
C18 C -0.1451(2) 0.46358(17) 0.49827(14) 0.0168(6) Uani 1 1 d . . .
C19 C -0.1710(2) 0.44829(18) 0.56791(15) 0.0224(7) Uani 1 1 d . . .
H19A H -0.2423 0.4709 0.5966 0.027 Uiso 1 1 calc R . .
C20 C -0.0902(2) 0.39931(18) 0.59424(15) 0.0238(7) Uani 1 1 d . . .
H20A H -0.1058 0.3899 0.6419 0.029 Uiso 1 1 calc R . .
C21 C 0.0124(2) 0.36393(18) 0.55275(14) 0.0212(7) Uani 1 1 d . . .
H21A H 0.0652 0.3278 0.5715 0.025 Uiso 1 1 calc R . .
C22 C 0.3218(2) 0.07790(18) 0.00158(15) 0.0214(7) Uani 1 1 d . . .
H22A H 0.2766 0.0472 0.0331 0.026 Uiso 1 1 calc R . .
H22B H 0.3618 0.0430 -0.0403 0.026 Uiso 1 1 calc R . .
C23 C 0.2482(2) 0.15542(17) -0.01736(14) 0.0190(7) Uani 1 1 d . . .
C24 C 0.2908(3) 0.20719(19) -0.06504(15) 0.0281(8) Uani 1 1 d . . .
H24A H 0.3668 0.1936 -0.0860 0.034 Uiso 1 1 calc R . .
C25 C 0.2237(3) 0.2780(2) -0.08203(16) 0.0322(8) Uani 1 1 d . . .
H25A H 0.2536 0.3129 -0.1145 0.039 Uiso 1 1 calc R . .
C26 C 0.1124(2) 0.29850(19) -0.05188(15) 0.0242(7) Uani 1 1 d . . .
H26A H 0.0667 0.3474 -0.0639 0.029 Uiso 1 1 calc R . .
C27 C 0.0677(2) 0.24814(17) -0.00436(14) 0.0179(6) Uani 1 1 d . . .
C28 C 0.1371(2) 0.17671(17) 0.01253(14) 0.0184(6) Uani 1 1 d . . .
H28A H 0.1073 0.1419 0.0453 0.022 Uiso 1 1 calc R . .
C29 C -0.0506(2) 0.27020(17) 0.03008(14) 0.0177(6) Uani 1 1 d . . .
C30 C -0.0854(2) 0.28453(16) 0.10226(14) 0.0172(6) Uani 1 1 d . . .
C31 C -0.1983(2) 0.30824(16) 0.13522(14) 0.0172(6) Uani 1 1 d . . .
C32 C -0.2726(2) 0.31496(17) 0.09561(15) 0.0201(7) Uani 1 1 d . . .
H32A H -0.3482 0.3296 0.1180 0.024 Uiso 1 1 calc R . .
C33 C -0.2393(2) 0.30113(17) 0.02608(15) 0.0194(7) Uani 1 1 d . . .
C34 C -0.1271(2) 0.27986(17) -0.00599(15) 0.0195(7) Uani 1 1 d . . .
H34A H -0.1030 0.2718 -0.0543 0.023 Uiso 1 1 calc R . .
C35 C -0.3197(3) 0.3081(2) -0.01541(16) 0.0284(8) Uani 1 1 d . . .
H35A H -0.3152 0.2533 -0.0313 0.043 Uiso 1 1 calc R . .
H35B H -0.3026 0.3418 -0.0549 0.043 Uiso 1 1 calc R . .
H35C H -0.3933 0.3336 0.0131 0.043 Uiso 1 1 calc R . .
C36 C -0.2439(2) 0.33151(16) 0.20638(14) 0.0181(6) Uani 1 1 d . . .
H36A H -0.3208 0.3444 0.2232 0.022 Uiso 1 1 calc R . .
C37 C -0.2519(2) 0.36199(16) 0.31938(14) 0.0160(6) Uani 1 1 d . . .
C38 C -0.2215(2) 0.41738(16) 0.35315(14) 0.0162(6) Uani 1 1 d . . .
H38A H -0.1599 0.4356 0.3311 0.019 Uiso 1 1 calc R . .
C39 C -0.2818(2) 0.44569(17) 0.41906(14) 0.0170(6) Uani 1 1 d . . .
C40 C -0.3715(2) 0.41906(17) 0.45281(15) 0.0194(7) Uani 1 1 d . . .
H40A H -0.4127 0.4392 0.4978 0.023 Uiso 1 1 calc R . .
C41 C -0.3997(2) 0.36255(18) 0.41949(15) 0.0208(7) Uani 1 1 d . . .
H41A H -0.4603 0.3433 0.4421 0.025 Uiso 1 1 calc R . .
C42 C -0.3405(2) 0.33385(17) 0.35364(15) 0.0199(7) Uani 1 1 d . . .
H42A H -0.3603 0.2947 0.3317 0.024 Uiso 1 1 calc R . .
C43 C -0.0135(2) 0.49895(16) 0.16597(14) 0.0163(6) Uani 1 1 d . . .
C44 C -0.0187(2) 0.47373(17) 0.10329(15) 0.0191(6) Uani 1 1 d . . .
H44A H 0.0465 0.4511 0.0686 0.023 Uiso 1 1 calc R . .
C45 C -0.1187(2) 0.48120(18) 0.09061(16) 0.0236(7) Uani 1 1 d . . .
H45A H -0.1214 0.4644 0.0473 0.028 Uiso 1 1 calc R . .
C46 C -0.2138(2) 0.51314(18) 0.14136(16) 0.0261(7) Uani 1 1 d . . .
H46A H -0.2820 0.5187 0.1327 0.031 Uiso 1 1 calc R . .
C47 C -0.2101(2) 0.53700(18) 0.20452(16) 0.0252(7) Uani 1 1 d . . .
H47A H -0.2756 0.5579 0.2395 0.030 Uiso 1 1 calc R . .
C48 C -0.1111(2) 0.53038(17) 0.21678(15) 0.0206(7) Uani 1 1 d . . .
H48A H -0.1091 0.5473 0.2602 0.025 Uiso 1 1 calc R . .
C49 C 0.1937(2) 0.45578(17) 0.12270(13) 0.0149(6) Uani 1 1 d . . .
C50 C 0.2222(2) 0.50500(17) 0.06831(14) 0.0186(6) Uani 1 1 d . . .
H50A H 0.1802 0.5605 0.0695 0.022 Uiso 1 1 calc R . .
C51 C 0.3105(2) 0.47500(18) 0.01229(14) 0.0207(7) Uani 1 1 d . . .
H51A H 0.3284 0.5098 -0.0243 0.025 Uiso 1 1 calc R . .
C52 C 0.3719(2) 0.39494(19) 0.00983(16) 0.0261(7) Uani 1 1 d . . .
H52A H 0.4317 0.3738 -0.0287 0.031 Uiso 1 1 calc R . .
C53 C 0.3461(3) 0.3455(2) 0.06349(17) 0.0349(8) Uani 1 1 d . . .
H53A H 0.3894 0.2904 0.0622 0.042 Uiso 1 1 calc R . .
C54 C 0.2576(2) 0.37522(18) 0.11945(15) 0.0263(7) Uani 1 1 d . . .
H54A H 0.2406 0.3401 0.1559 0.032 Uiso 1 1 calc R . .
C55 C 0.1004(2) 0.57975(17) 0.20021(14) 0.0177(6) Uani 1 1 d . . .
C56 C 0.0240(2) 0.65218(18) 0.19317(14) 0.0227(7) Uani 1 1 d . . .
H56A H -0.0388 0.6497 0.1808 0.027 Uiso 1 1 calc R . .
C57 C 0.0382(3) 0.72828(18) 0.20397(15) 0.0273(7) Uani 1 1 d . . .
H57A H -0.0148 0.7771 0.1988 0.033 Uiso 1 1 calc R . .
C58 C 0.1286(3) 0.73301(19) 0.22217(15) 0.0285(8) Uani 1 1 d . . .
H58A H 0.1384 0.7848 0.2295 0.034 Uiso 1 1 calc R . .
C59 C 0.2049(3) 0.66144(18) 0.22966(15) 0.0248(7) Uani 1 1 d . . .
H59A H 0.2671 0.6643 0.2426 0.030 Uiso 1 1 calc R . .
C60 C 0.1917(2) 0.58591(18) 0.21845(14) 0.0196(7) Uani 1 1 d . . .
H60A H 0.2454 0.5374 0.2232 0.024 Uiso 1 1 calc R . .
C61 C 0.0934(2) 0.49392(16) 0.18298(14) 0.0155(6) Uani 1 1 d . . .
C62 C 0.0966(2) 0.43834(17) 0.24450(14) 0.0166(6) Uani 1 1 d . . .
C63 C -0.1079(2) 0.16967(17) 0.46002(14) 0.0161(6) Uani 1 1 d . . .
C64 C -0.1576(2) 0.25004(18) 0.48404(15) 0.0241(7) Uani 1 1 d . . .
H64A H -0.1327 0.2930 0.4598 0.029 Uiso 1 1 calc R . .
C65 C -0.2433(3) 0.26866(19) 0.54302(15) 0.0263(7) Uani 1 1 d . . .
H65A H -0.2763 0.3242 0.5585 0.032 Uiso 1 1 calc R . .
C66 C -0.2812(2) 0.20774(18) 0.57954(15) 0.0218(7) Uani 1 1 d . . .
H66A H -0.3399 0.2209 0.6199 0.026 Uiso 1 1 calc R . .
C67 C -0.2326(2) 0.12756(18) 0.55661(15) 0.0225(7) Uani 1 1 d . . .
H67A H -0.2581 0.0850 0.5811 0.027 Uiso 1 1 calc R . .
C68 C -0.1466(2) 0.10852(18) 0.49787(15) 0.0203(7) Uani 1 1 d . . .
H68A H -0.1132 0.0528 0.4831 0.024 Uiso 1 1 calc R . .
C69 C -0.0298(2) 0.07212(17) 0.35937(14) 0.0172(6) Uani 1 1 d . . .
C70 C 0.0313(2) -0.00842(17) 0.35864(14) 0.0223(7) Uani 1 1 d . . .
H70A H 0.0932 -0.0209 0.3759 0.027 Uiso 1 1 calc R . .
C71 C 0.0037(3) -0.07143(19) 0.33316(15) 0.0275(7) Uani 1 1 d . . .
H71A H 0.0463 -0.1264 0.3337 0.033 Uiso 1 1 calc R . .
C72 C -0.0846(3) -0.0551(2) 0.30709(16) 0.0315(8) Uani 1 1 d . . .
H72A H -0.1029 -0.0984 0.2893 0.038 Uiso 1 1 calc R . .
C73 C -0.1464(3) 0.02527(19) 0.30712(15) 0.0275(8) Uani 1 1 d . . .
H73A H -0.2075 0.0373 0.2891 0.033 Uiso 1 1 calc R . .
C74 C -0.1202(2) 0.08832(18) 0.33309(15) 0.0225(7) Uani 1 1 d . . .
H74A H -0.1638 0.1431 0.3331 0.027 Uiso 1 1 calc R . .
C75 C 0.0990(2) 0.11601(16) 0.41390(14) 0.0175(6) Uani 1 1 d . . .
C76 C 0.1949(2) 0.09308(17) 0.36134(16) 0.0217(7) Uani 1 1 d . . .
H76A H 0.1918 0.0935 0.3152 0.026 Uiso 1 1 calc R . .
C77 C 0.2947(2) 0.06970(17) 0.37544(17) 0.0250(7) Uani 1 1 d . . .
H77A H 0.3594 0.0544 0.3390 0.030 Uiso 1 1 calc R . .
C78 C 0.3012(3) 0.06836(18) 0.44211(17) 0.0275(8) Uani 1 1 d . . .
H78A H 0.3699 0.0514 0.4516 0.033 Uiso 1 1 calc R . .
C79 C 0.2068(3) 0.09200(18) 0.49493(17) 0.0276(8) Uani 1 1 d . . .
H79A H 0.2106 0.0918 0.5409 0.033 Uiso 1 1 calc R . .
C80 C 0.1061(2) 0.11618(17) 0.48073(15) 0.0209(7) Uani 1 1 d . . .
H80A H 0.0416 0.1329 0.5172 0.025 Uiso 1 1 calc R . .
C81 C -0.0106(2) 0.14252(16) 0.39536(14) 0.0164(6) Uani 1 1 d . . .
C82 C 0.0003(2) 0.21472(17) 0.34729(14) 0.0162(6) Uani 1 1 d . . .
C301 C -0.0655(4) 1.0072(3) 0.0969(3) 0.0721(14) Uani 1 1 d . . .
H30A H -0.1271 1.0171 0.0796 0.087 Uiso 1 1 calc R . .
C302 C -0.0553(4) 1.0661(2) 0.1355(2) 0.0628(14) Uani 1 1 d . . .
H30B H -0.1094 1.1173 0.1448 0.075 Uiso 1 1 calc R . .
C303 C 0.0342(4) 1.0514(3) 0.1613(2) 0.0621(14) Uani 1 1 d . . .
H30C H 0.0418 1.0922 0.1885 0.074 Uiso 1 1 calc R . .
C304 C 0.1111(3) 0.9775(3) 0.14723(19) 0.0483(10) Uani 1 1 d . . .
H30D H 0.1726 0.9668 0.1647 0.058 Uiso 1 1 calc R . .
C305 C 0.1003(3) 0.9192(2) 0.1085(2) 0.0528(11) Uani 1 1 d . . .
H30E H 0.1542 0.8679 0.0989 0.063 Uiso 1 1 calc R . .
C306 C 0.0118(4) 0.9344(3) 0.0831(3) 0.0757(15) Uani 1 1 d . . .
H30F H 0.0046 0.8936 0.0557 0.091 Uiso 1 1 calc R . .
C401 C 0.4329(3) 0.4101(2) 0.22861(18) 0.0362(9) Uani 1 1 d . . .
H40B H 0.4130 0.3619 0.2231 0.043 Uiso 1 1 calc R . .
C402 C 0.4359(3) 0.4329(2) 0.29203(18) 0.0352(8) Uani 1 1 d . . .
H40C H 0.4176 0.4004 0.3302 0.042 Uiso 1 1 calc R . .
C403 C 0.4653(3) 0.5023(2) 0.3005(2) 0.0455(10) Uani 1 1 d . . .
H40D H 0.4677 0.5177 0.3442 0.055 Uiso 1 1 calc R . .
C404 C 0.4915(3) 0.5498(2) 0.2443(3) 0.0539(12) Uani 1 1 d . . .
H40E H 0.5121 0.5978 0.2495 0.065 Uiso 1 1 calc R . .
C405 C 0.4875(3) 0.5270(3) 0.1811(2) 0.0540(12) Uani 1 1 d . . .
H40F H 0.5048 0.5596 0.1428 0.065 Uiso 1 1 calc R . .
C406 C 0.4588(3) 0.4573(2) 0.1732(2) 0.0448(10) Uani 1 1 d . . .
H40G H 0.4567 0.4416 0.1295 0.054 Uiso 1 1 calc R . .
C501 C 0.3709(5) 0.8072(3) 0.2273(2) 0.102(2) Uani 1 1 d . . .
H50B H 0.3533 0.7702 0.2620 0.122 Uiso 1 1 calc R . .
C502 C 0.3784(6) 0.8823(3) 0.2449(2) 0.120(3) Uani 1 1 d . . .
H50C H 0.3636 0.8977 0.2916 0.144 Uiso 1 1 calc R . .
C503 C 0.4072(4) 0.9349(2) 0.1947(2) 0.0547(12) Uani 1 1 d . . .
H50D H 0.4170 0.9852 0.2063 0.066 Uiso 1 1 calc R . .
C504 C 0.4215(2) 0.9143(2) 0.12817(17) 0.0296(8) Uani 1 1 d . . .
H50E H 0.4383 0.9513 0.0932 0.035 Uiso 1 1 calc R . .
C505 C 0.4116(3) 0.8397(2) 0.11172(16) 0.0331(8) Uani 1 1 d . . .
H50F H 0.4210 0.8258 0.0653 0.040 Uiso 1 1 calc R . .
C506 C 0.3887(3) 0.7855(2) 0.16059(17) 0.0406(9) Uani 1 1 d . . .
H50G H 0.3851 0.7333 0.1484 0.049 Uiso 1 1 calc R . .
O1 O 0.28184(15) 0.27909(11) 0.30587(9) 0.0184(4) Uani 1 1 d . . .
O2 O -0.01120(15) 0.27684(12) 0.13495(9) 0.0192(4) Uani 1 1 d . . .
O3 O -0.19645(15) 0.56706(11) 0.40645(10) 0.0216(5) Uani 1 1 d . . .
O4 O -0.34032(15) 0.56065(12) 0.51348(10) 0.0258(5) Uani 1 1 d . . .
O5 O 0.39828(15) 0.09287(12) 0.03347(10) 0.0217(5) Uani 1 1 d . . .
O6 O 0.12635(16) 0.45333(11) 0.29360(10) 0.0207(5) Uani 1 1 d . . .
O7 O 0.06985(15) 0.37034(12) 0.24462(10) 0.0210(5) Uani 1 1 d . . .
O8 O -0.00288(16) 0.20949(11) 0.28644(10) 0.0212(5) Uani 1 1 d . . .
O9 O 0.01688(15) 0.27557(11) 0.37159(9) 0.0189(4) Uani 1 1 d . . .
N1 N -0.19054(18) 0.33677(14) 0.25058(11) 0.0165(5) Uani 1 1 d . . .
N2 N 0.14072(18) 0.34426(13) 0.43506(11) 0.0152(5) Uani 1 1 d . . .
C201 C 0.3886(5) 0.0626(4) 0.6617(4) 0.0452(19) Uani 0.551(4) 1 d PU A 1
H20B H 0.4297 0.0136 0.6355 0.054 Uiso 0.551(4) 1 calc PR A 1
C202 C 0.2686(7) 0.2052(5) 0.7345(5) 0.062(2) Uani 0.551(4) 1 d PU A 1
H20C H 0.2273 0.2545 0.7603 0.074 Uiso 0.551(4) 1 calc PR A 1
C203 C 0.3019(7) 0.2068(5) 0.6650(5) 0.063(2) Uani 0.551(4) 1 d PU A 1
H20D H 0.2846 0.2564 0.6419 0.075 Uiso 0.551(4) 1 calc PR A 1
C204 C 0.3625(7) 0.1331(5) 0.6290(4) 0.060(2) Uani 0.551(4) 1 d PU A 1
H20E H 0.3857 0.1326 0.5804 0.072 Uiso 0.551(4) 1 calc PR A 1
C205 C 0.2934(7) 0.1347(6) 0.7671(4) 0.061(2) Uani 0.551(4) 1 d PU A 1
H20F H 0.2667 0.1355 0.8155 0.073 Uiso 0.551(4) 1 calc PR A 1
C206 C 0.3574(9) 0.0596(7) 0.7325(7) 0.053(3) Uani 0.551(4) 1 d PU A 1
H20G H 0.3775 0.0106 0.7559 0.064 Uiso 0.551(4) 1 calc PR A 1
C101 C 0.4106(8) 0.2886(6) 0.6440(5) 0.071(3) Uani 0.449(4) 1 d PU A 2
H10A H 0.4479 0.2988 0.5972 0.107 Uiso 0.449(4) 1 calc PR A 2
H10B H 0.4481 0.3015 0.6757 0.107 Uiso 0.449(4) 1 calc PR A 2
H10C H 0.3354 0.3234 0.6559 0.107 Uiso 0.449(4) 1 calc PR A 2
C102 C 0.4113(9) 0.1971(6) 0.6495(5) 0.062(3) Uiso 0.449(4) 1 d P A 2
H10D H 0.3758 0.1845 0.6160 0.074 Uiso 0.449(4) 1 calc PR A 2
H10E H 0.4877 0.1627 0.6365 0.074 Uiso 0.449(4) 1 calc PR A 2
C103 C 0.3569(9) 0.1742(6) 0.7173(5) 0.054(3) Uani 0.449(4) 1 d PU A 2
H10F H 0.2811 0.2096 0.7306 0.065 Uiso 0.449(4) 1 calc PR A 2
H10G H 0.3935 0.1859 0.7505 0.065 Uiso 0.449(4) 1 calc PR A 2
C104 C 0.3548(13) 0.0862(9) 0.7230(9) 0.049(5) Uiso 0.449(4) 1 d P A 2
H10H H 0.3143 0.0754 0.6918 0.059 Uiso 0.449(4) 1 calc PR A 2
H10I H 0.4303 0.0507 0.7070 0.059 Uiso 0.449(4) 1 calc PR A 2
C105 C 0.3053(10) 0.0623(8) 0.7924(6) 0.081(4) Uani 0.449(4) 1 d PU A 2
H10J H 0.3070 0.0043 0.7912 0.121 Uiso 0.449(4) 1 calc PR A 2
H10K H 0.2299 0.0960 0.8085 0.121 Uiso 0.449(4) 1 calc PR A 2
H10L H 0.3463 0.0706 0.8236 0.121 Uiso 0.449(4) 1 calc PR A 2

loop_
_atom_site_aniso_label
_atom_site_aniso_U_11
_atom_site_aniso_U_22
_atom_site_aniso_U_33
_atom_site_aniso_U_23
_atom_site_aniso_U_13
_atom_site_aniso_U_12
S1 0.0158(4) 0.0172(4) 0.0218(4) -0.0053(3) -0.0029(3) -0.0040(3)
Fe1 0.0170(2) 0.0207(2) 0.0145(2) 0.00209(18) -0.00706(18) -0.00749(18)
Fe2 0.0139(2) 0.0164(2) 0.0134(2) 0.00261(17) -0.00487(17) -0.00505(17)
C1 0.0215(17) 0.0219(17) 0.0175(17) -0.0029(13) -0.0009(13) -0.0025(13)
C2 0.0194(16) 0.0140(15) 0.0197(17) 0.0012(13) -0.0054(13) -0.0026(13)
C3 0.0249(17) 0.0212(17) 0.0175(16) 0.0024(13) -0.0026(13) -0.0039(14)
C4 0.0144(16) 0.0261(18) 0.0268(18) 0.0023(14) -0.0010(13) -0.0032(13)
C5 0.0151(16) 0.0209(17) 0.0270(18) 0.0007(14) -0.0064(13) -0.0033(13)
C6 0.0195(16) 0.0121(15) 0.0210(17) 0.0044(12) -0.0065(13) -0.0034(12)
C7 0.0156(15) 0.0161(16) 0.0210(17) 0.0002(13) -0.0020(13) -0.0027(12)
C8 0.0158(15) 0.0145(15) 0.0199(16) 0.0018(12) -0.0034(13) -0.0072(12)
C9 0.0190(16) 0.0130(15) 0.0196(16) 0.0036(12) -0.0077(13) -0.0079(12)
C10 0.0178(15) 0.0137(15) 0.0186(16) 0.0041(12) -0.0077(13) -0.0064(12)
C11 0.0232(17) 0.0207(16) 0.0178(16) 0.0029(13) -0.0093(13) -0.0113(14)
C12 0.0175(16) 0.0217(17) 0.0261(18) 0.0049(14) -0.0116(14) -0.0085(13)
C13 0.0136(15) 0.0165(16) 0.0273(18) 0.0021(13) -0.0062(13) -0.0040(12)
C14 0.0249(18) 0.037(2) 0.0296(19) 0.0072(16) -0.0139(15) -0.0055(15)
C15 0.0235(16) 0.0166(15) 0.0133(15) 0.0016(12) -0.0073(13) -0.0107(13)
C16 0.0172(15) 0.0161(15) 0.0133(15) -0.0022(12) -0.0034(12) -0.0081(12)
C17 0.0189(16) 0.0200(16) 0.0106(15) -0.0003(12) -0.0026(12) -0.0097(13)
C18 0.0168(15) 0.0151(15) 0.0181(16) -0.0058(12) -0.0011(12) -0.0064(12)
C19 0.0221(17) 0.0228(17) 0.0210(17) -0.0057(14) 0.0000(14) -0.0089(14)
C20 0.0303(18) 0.0299(18) 0.0114(16) -0.0004(13) -0.0013(14) -0.0127(15)
C21 0.0246(17) 0.0215(17) 0.0184(17) 0.0009(13) -0.0075(14) -0.0064(14)
C22 0.0243(17) 0.0209(17) 0.0183(16) -0.0019(13) -0.0073(13) -0.0033(13)
C23 0.0269(17) 0.0183(16) 0.0127(15) -0.0019(13) -0.0086(13) -0.0044(13)
C24 0.0235(18) 0.0324(19) 0.0238(18) 0.0038(15) -0.0022(14) -0.0052(15)
C25 0.033(2) 0.032(2) 0.0291(19) 0.0138(16) -0.0038(16) -0.0110(16)
C26 0.0277(18) 0.0227(17) 0.0214(17) 0.0055(14) -0.0087(14) -0.0046(14)
C27 0.0236(16) 0.0169(16) 0.0130(15) -0.0040(12) -0.0065(13) -0.0032(13)
C28 0.0250(17) 0.0190(16) 0.0137(15) 0.0019(12) -0.0072(13) -0.0085(13)
C29 0.0212(16) 0.0135(15) 0.0191(16) 0.0025(12) -0.0088(13) -0.0028(12)
C30 0.0241(17) 0.0118(15) 0.0176(16) 0.0029(12) -0.0092(13) -0.0049(13)
C31 0.0212(16) 0.0142(15) 0.0186(16) 0.0023(12) -0.0083(13) -0.0062(13)
C32 0.0195(16) 0.0192(16) 0.0239(17) 0.0009(13) -0.0087(13) -0.0064(13)
C33 0.0233(17) 0.0156(16) 0.0241(17) 0.0024(13) -0.0154(14) -0.0044(13)
C34 0.0274(17) 0.0167(16) 0.0164(16) 0.0015(13) -0.0096(13) -0.0061(13)
C35 0.0291(18) 0.036(2) 0.0256(18) 0.0001(15) -0.0171(15) -0.0080(15)
C36 0.0174(15) 0.0155(15) 0.0224(17) 0.0020(13) -0.0073(13) -0.0044(12)
C37 0.0145(15) 0.0149(15) 0.0176(16) 0.0018(12) -0.0069(12) -0.0006(12)
C38 0.0122(15) 0.0163(15) 0.0196(16) -0.0006(13) -0.0039(12) -0.0031(12)
C39 0.0143(15) 0.0174(16) 0.0207(16) -0.0019(13) -0.0068(13) -0.0040(12)
C40 0.0136(15) 0.0218(16) 0.0199(16) -0.0012(13) -0.0022(13) -0.0022(13)
C41 0.0145(15) 0.0244(17) 0.0243(17) 0.0012(14) -0.0035(13) -0.0086(13)
C42 0.0195(16) 0.0175(16) 0.0256(18) 0.0008(13) -0.0092(13) -0.0071(13)
C43 0.0187(16) 0.0134(15) 0.0196(16) 0.0073(12) -0.0094(13) -0.0057(12)
C44 0.0209(16) 0.0155(16) 0.0215(17) 0.0038(13) -0.0074(13) -0.0052(13)
C45 0.0263(18) 0.0226(17) 0.0280(18) 0.0066(14) -0.0151(15) -0.0100(14)
C46 0.0197(17) 0.0266(18) 0.036(2) 0.0099(15) -0.0137(15) -0.0085(14)
C47 0.0162(16) 0.0260(18) 0.0282(19) 0.0079(14) -0.0036(14) -0.0007(13)
C48 0.0212(17) 0.0202(16) 0.0210(17) 0.0048(13) -0.0075(13) -0.0057(13)
C49 0.0174(15) 0.0180(16) 0.0122(15) -0.0020(12) -0.0060(12) -0.0073(13)
C50 0.0218(16) 0.0158(16) 0.0188(16) 0.0031(13) -0.0081(13) -0.0038(13)
C51 0.0246(17) 0.0276(18) 0.0126(16) 0.0052(13) -0.0069(13) -0.0107(14)
C52 0.0209(17) 0.0300(19) 0.0223(18) -0.0004(15) 0.0002(14) -0.0046(14)
C53 0.034(2) 0.0227(18) 0.033(2) 0.0029(16) 0.0022(16) 0.0061(15)
C54 0.0313(19) 0.0202(17) 0.0216(17) 0.0071(14) -0.0019(14) -0.0042(14)
C55 0.0220(16) 0.0182(16) 0.0099(15) 0.0022(12) 0.0004(12) -0.0058(13)
C56 0.0258(17) 0.0223(17) 0.0192(17) 0.0036(13) -0.0048(14) -0.0069(14)
C57 0.0344(19) 0.0163(17) 0.0256(18) 0.0009(14) -0.0048(15) -0.0015(14)
C58 0.040(2) 0.0203(18) 0.0231(18) -0.0061(14) 0.0026(15) -0.0151(16)
C59 0.0313(18) 0.0272(18) 0.0181(17) -0.0011(14) -0.0031(14) -0.0148(15)
C60 0.0240(17) 0.0203(16) 0.0135(15) 0.0028(13) -0.0030(13) -0.0070(13)
C61 0.0170(15) 0.0157(15) 0.0146(15) 0.0035(12) -0.0063(12) -0.0043(12)
C62 0.0101(14) 0.0165(16) 0.0184(16) -0.0009(13) 0.0020(12) -0.0015(12)
C63 0.0171(15) 0.0191(16) 0.0164(15) 0.0041(12) -0.0091(12) -0.0076(13)
C64 0.0273(18) 0.0202(17) 0.0225(17) 0.0037(14) 0.0000(14) -0.0101(14)
C65 0.0316(19) 0.0190(17) 0.0245(18) -0.0006(14) -0.0014(15) -0.0071(14)
C66 0.0212(16) 0.0273(18) 0.0167(16) 0.0011(14) -0.0041(13) -0.0075(14)
C67 0.0253(17) 0.0273(18) 0.0193(17) 0.0105(14) -0.0074(14) -0.0143(14)
C68 0.0212(16) 0.0177(16) 0.0240(17) 0.0037(13) -0.0091(14) -0.0064(13)
C69 0.0203(16) 0.0181(16) 0.0138(15) 0.0025(12) -0.0021(12) -0.0090(13)
C70 0.0277(17) 0.0202(17) 0.0193(17) 0.0030(13) -0.0049(14) -0.0089(14)
C71 0.039(2) 0.0167(17) 0.0237(18) -0.0013(14) -0.0031(15) -0.0076(15)
C72 0.039(2) 0.031(2) 0.0272(19) -0.0092(15) 0.0004(16) -0.0203(17)
C73 0.0262(18) 0.033(2) 0.0272(18) -0.0060(15) -0.0059(14) -0.0145(15)
C74 0.0203(17) 0.0213(17) 0.0257(18) -0.0001(14) -0.0043(14) -0.0072(13)
C75 0.0200(16) 0.0120(15) 0.0238(17) 0.0058(13) -0.0088(13) -0.0078(13)
C76 0.0230(17) 0.0183(16) 0.0251(17) 0.0057(13) -0.0072(14) -0.0081(13)
C77 0.0211(17) 0.0162(16) 0.036(2) 0.0071(14) -0.0067(15) -0.0051(13)
C78 0.0221(17) 0.0202(17) 0.047(2) 0.0127(15) -0.0172(16) -0.0112(14)
C79 0.0316(19) 0.0270(18) 0.035(2) 0.0117(15) -0.0208(16) -0.0155(15)
C80 0.0231(17) 0.0208(17) 0.0216(17) 0.0047(13) -0.0079(13) -0.0093(13)
C81 0.0184(15) 0.0141(15) 0.0180(16) 0.0026(12) -0.0074(13) -0.0043(12)
C82 0.0111(15) 0.0166(16) 0.0176(16) 0.0017(13) -0.0016(12) -0.0008(12)
C301 0.079(4) 0.055(3) 0.083(4) 0.003(3) -0.044(3) 0.002(3)
C302 0.067(3) 0.026(2) 0.064(3) 0.007(2) 0.019(3) -0.001(2)
C303 0.091(4) 0.054(3) 0.037(3) -0.017(2) 0.024(2) -0.051(3)
C304 0.054(3) 0.062(3) 0.037(2) 0.009(2) -0.008(2) -0.035(2)
C305 0.060(3) 0.031(2) 0.065(3) -0.002(2) -0.025(2) -0.001(2)
C306 0.096(4) 0.045(3) 0.097(4) -0.023(3) -0.063(3) 0.004(3)
C401 0.0192(18) 0.035(2) 0.048(2) 0.0053(18) -0.0071(16) -0.0007(15)
C402 0.0219(18) 0.036(2) 0.040(2) 0.0081(17) -0.0025(16) -0.0027(16)
C403 0.028(2) 0.050(2) 0.054(3) -0.007(2) -0.0089(18) -0.0039(18)
C404 0.026(2) 0.041(2) 0.090(4) 0.008(2) -0.005(2) -0.0126(18)
C405 0.025(2) 0.060(3) 0.060(3) 0.028(2) 0.005(2) -0.005(2)
C406 0.024(2) 0.051(3) 0.044(2) 0.005(2) 0.0005(17) 0.0039(18)
C501 0.237(7) 0.089(4) 0.035(3) 0.032(2) -0.055(4) -0.120(5)
C502 0.289(9) 0.093(4) 0.037(3) 0.028(3) -0.061(4) -0.135(5)
C503 0.098(4) 0.042(2) 0.043(2) 0.0105(19) -0.028(2) -0.043(2)
C504 0.0242(18) 0.032(2) 0.029(2) 0.0075(15) -0.0039(15) -0.0061(15)
C505 0.040(2) 0.043(2) 0.0193(18) 0.0018(16) -0.0086(15) -0.0166(17)
C506 0.065(3) 0.048(2) 0.025(2) 0.0036(17) -0.0143(18) -0.038(2)
O1 0.0163(10) 0.0228(11) 0.0157(11) 0.0015(9) -0.0073(9) -0.0019(9)
O2 0.0167(11) 0.0258(12) 0.0168(11) 0.0002(9) -0.0088(9) -0.0043(9)
O3 0.0213(11) 0.0196(11) 0.0251(12) 0.0006(9) -0.0066(9) -0.0071(9)
O4 0.0170(11) 0.0266(12) 0.0294(12) -0.0121(10) -0.0009(9) -0.0022(9)
O5 0.0208(11) 0.0253(12) 0.0177(11) -0.0032(9) -0.0050(9) -0.0040(9)
O6 0.0308(12) 0.0197(11) 0.0154(11) 0.0030(9) -0.0107(9) -0.0093(9)
O7 0.0237(11) 0.0207(11) 0.0252(12) 0.0103(9) -0.0134(9) -0.0114(9)
O8 0.0309(12) 0.0193(11) 0.0170(11) 0.0037(9) -0.0107(9) -0.0091(9)
O9 0.0245(11) 0.0175(11) 0.0169(11) 0.0007(9) -0.0027(9) -0.0122(9)
N1 0.0168(13) 0.0163(13) 0.0176(13) 0.0007(10) -0.0065(11) -0.0047(10)
N2 0.0181(13) 0.0153(13) 0.0135(13) 0.0006(10) -0.0046(10) -0.0065(10)
C201 0.038(4) 0.039(4) 0.063(5) -0.001(4) -0.014(4) -0.016(3)
C202 0.045(6) 0.053(6) 0.079(7) -0.014(5) -0.011(5) -0.004(4)
C203 0.058(6) 0.054(5) 0.078(7) 0.014(5) -0.024(5) -0.014(4)
C204 0.075(6) 0.054(5) 0.052(5) 0.005(4) -0.001(4) -0.037(5)
C205 0.080(6) 0.076(7) 0.043(5) 0.003(5) -0.021(5) -0.044(6)
C206 0.082(8) 0.033(6) 0.072(9) 0.018(6) -0.056(6) -0.027(5)
C101 0.070(7) 0.067(7) 0.072(7) 0.001(6) -0.038(6) 0.007(6)
C103 0.049(7) 0.062(7) 0.051(6) -0.009(5) -0.027(5) 0.001(5)
C105 0.109(10) 0.087(10) 0.063(8) 0.007(7) -0.038(8) -0.040(8)

loop_
_atom_type_symbol
_atom_type_description
_atom_type_scat_dispersion_real
_atom_type_scat_dispersion_imag
_atom_type_scat_source
C C 0.0033 0.0016 'International Tables Vol C Tables 4.2.6.8 and 6.1.1.4'
H H 0.0000 0.0000 'International Tables Vol C Tables 4.2.6.8 and 6.1.1.4'
N N 0.0061 0.0033 'International Tables Vol C Tables 4.2.6.8 and 6.1.1.4'
O O 0.0106 0.0060 'International Tables Vol C Tables 4.2.6.8 and 6.1.1.4'
S S 0.1246 0.1234 'International Tables Vol C Tables 4.2.6.8 and 6.1.1.4'
Fe Fe 0.3463 0.8444 'International Tables Vol C Tables 4.2.6.8 and 6.1.1.4'

loop_
_geom_angle_atom_site_label_1
_geom_angle_atom_site_label_2
_geom_angle_atom_site_label_3
_geom_angle
O3 S1 O4 119.95(12)
O3 S1 C18 108.00(12)
O4 S1 C18 107.98(13)
O3 S1 C39 106.98(12)
O4 S1 C39 107.50(12)
C18 S1 C39 105.56(13)
O2 Fe1 O7 119.90(8)
O2 Fe1 O8 113.62(8)
O7 Fe1 O8 103.72(8)
O2 Fe1 N1 92.49(8)
O7 Fe1 N1 128.20(9)
O8 Fe1 N1 97.21(8)
O1 Fe2 O9 122.53(8)
O1 Fe2 N2 92.38(8)
O9 Fe2 N2 89.17(8)
O1 Fe2 O6 102.03(8)
O9 Fe2 O6 132.01(8)
N2 Fe2 O6 107.17(8)
O1 Fe2 O7 107.63(8)
O9 Fe2 O7 89.14(7)
N2 Fe2 O7 157.17(8)
O6 Fe2 O7 58.76(7)
O5 C1 C2 109.4(2)
C7 C2 C3 119.2(3)
C7 C2 C1 119.3(2)
C3 C2 C1 121.4(3)
C2 C3 C4 119.7(3)
C5 C4 C3 120.4(3)
C4 C5 C6 121.3(3)
C5 C6 C7 117.4(3)
C5 C6 C8 120.3(2)
C7 C6 C8 122.3(2)
C2 C7 C6 122.0(3)
C13 C8 C9 118.9(3)
C13 C8 C6 120.2(3)
C9 C8 C6 120.9(2)
O1 C9 C10 122.3(2)
O1 C9 C8 119.0(2)
C10 C9 C8 118.7(2)
C11 C10 C9 118.9(3)
C11 C10 C15 116.0(2)
C9 C10 C15 125.1(2)
C12 C11 C10 123.0(3)
C11 C12 C13 116.9(3)
C11 C12 C14 121.9(3)
C13 C12 C14 121.2(3)
C8 C13 C12 123.5(3)
N2 C15 C10 125.8(3)
C17 C16 C21 118.6(3)
C17 C16 N2 116.0(2)
C21 C16 N2 125.2(3)
C16 C17 C18 120.4(3)
C17 C18 C19 120.8(3)
C17 C18 S1 118.2(2)
C19 C18 S1 121.0(2)
C20 C19 C18 118.3(3)
C21 C20 C19 121.3(3)
C20 C21 C16 120.5(3)
O5 C22 C23 113.3(2)
C28 C23 C24 118.6(3)
C28 C23 C22 120.7(3)
C24 C23 C22 120.6(3)
C25 C24 C23 120.6(3)
C24 C25 C26 120.3(3)
C27 C26 C25 120.4(3)
C26 C27 C28 118.5(3)
C26 C27 C29 121.3(3)
C28 C27 C29 120.1(2)
C23 C28 C27 121.6(3)
C34 C29 C30 119.5(3)
C34 C29 C27 122.1(3)
C30 C29 C27 118.4(2)
O2 C30 C31 123.0(2)
O2 C30 C29 118.2(2)
C31 C30 C29 118.7(2)
C32 C31 C30 119.1(3)
C32 C31 C36 116.7(3)
C30 C31 C36 124.1(2)
C33 C32 C31 122.3(3)
C32 C33 C34 117.8(3)
C32 C33 C35 121.6(3)
C34 C33 C35 120.5(3)
C29 C34 C33 122.5(3)
N1 C36 C31 126.6(3)
C42 C37 C38 119.1(3)
C42 C37 N1 122.8(2)
C38 C37 N1 118.1(2)
C39 C38 C37 119.7(3)
C38 C39 C40 121.3(3)
C38 C39 S1 119.1(2)
C40 C39 S1 119.6(2)
C41 C40 C39 118.6(3)
C42 C41 C40 120.7(3)
C41 C42 C37 120.5(3)
C44 C43 C48 118.3(3)
C44 C43 C61 123.6(3)
C48 C43 C61 118.1(2)
C43 C44 C45 120.8(3)
C46 C45 C44 119.7(3)
C47 C46 C45 120.3(3)
C46 C47 C48 119.9(3)
C47 C48 C43 120.9(3)
C54 C49 C50 117.6(3)
C54 C49 C61 124.1(2)
C50 C49 C61 118.3(2)
C51 C50 C49 121.6(3)
C52 C51 C50 119.8(3)
C51 C52 C53 119.6(3)
C52 C53 C54 120.7(3)
C53 C54 C49 120.7(3)
C56 C55 C60 117.7(3)
C56 C55 C61 123.1(3)
C60 C55 C61 119.0(3)
C55 C56 C57 121.1(3)
C58 C57 C56 120.3(3)
C57 C58 C59 119.3(3)
C60 C59 C58 120.7(3)
C59 C60 C55 121.0(3)
C43 C61 C62 106.5(2)
C43 C61 C49 111.9(2)
C62 C61 C49 108.8(2)
C43 C61 C55 111.6(2)
C62 C61 C55 110.7(2)
C49 C61 C55 107.3(2)
O6 C62 O7 117.3(2)
O6 C62 C61 123.4(2)
O7 C62 C61 119.2(2)
C64 C63 C68 117.4(3)
C64 C63 C81 124.8(2)
C68 C63 C81 117.7(2)
C63 C64 C65 121.0(3)
C66 C65 C64 121.0(3)
C67 C66 C65 118.9(3)
C66 C67 C68 120.4(3)
C67 C68 C63 121.3(3)
C70 C69 C74 117.9(3)
C70 C69 C81 122.6(3)
C74 C69 C81 119.1(3)
C69 C70 C71 121.1(3)
C72 C71 C70 120.7(3)
C71 C72 C73 118.9(3)
C74 C73 C72 120.7(3)
C73 C74 C69 120.6(3)
C80 C75 C76 118.4(3)
C80 C75 C81 122.8(3)
C76 C75 C81 118.8(2)
C77 C76 C75 120.8(3)
C78 C77 C76 120.5(3)
C77 C78 C79 119.4(3)
C78 C79 C80 120.1(3)
C75 C80 C79 120.7(3)
C69 C81 C75 111.9(2)
C69 C81 C82 111.5(2)
C75 C81 C82 103.5(2)
C69 C81 C63 106.9(2)
C75 C81 C63 111.5(2)
C82 C81 C63 111.6(2)
O8 C82 O9 123.2(2)
O8 C82 C81 120.0(2)
O9 C82 C81 116.7(2)
C306 C301 C302 120.2(5)
C301 C302 C303 119.9(4)
C304 C303 C302 119.2(4)
C305 C304 C303 120.4(4)
C304 C305 C306 120.0(4)
C301 C306 C305 120.3(4)
C406 C401 C402 119.9(4)
C403 C402 C401 120.5(3)
C402 C403 C404 119.3(4)
C405 C404 C403 119.8(4)
C406 C405 C404 120.2(4)
C405 C406 C401 120.2(4)
C506 C501 C502 120.5(4)
C503 C502 C501 119.9(4)
C504 C503 C502 119.4(4)
C503 C504 C505 119.7(3)
C506 C505 C504 121.3(3)
C505 C506 C501 119.0(3)
C9 O1 Fe2 130.15(18)
C30 O2 Fe1 130.60(18)
C1 O5 C22 112.9(2)
C62 O6 Fe2 94.88(16)
C62 O7 Fe1 151.35(18)
C62 O7 Fe2 88.33(16)
Fe1 O7 Fe2 116.05(8)
C82 O8 Fe1 123.89(18)
C82 O9 Fe2 131.76(18)
C36 N1 C37 117.8(2)
C36 N1 Fe1 122.58(19)
C37 N1 Fe1 119.56(17)
C15 N2 C16 121.1(2)
C15 N2 Fe2 123.45(19)
C16 N2 Fe2 114.71(17)
C204 C201 C206 122.0(9)
C205 C202 C203 120.8(8)
C202 C203 C204 117.9(8)
C201 C204 C203 121.3(8)
C202 C205 C206 122.9(10)
C201 C206 C205 115.1(10)
C103 C102 C101 114.7(9)
C102 C103 C104 115.3(10)
C105 C104 C103 115.1(14)

loop_
_geom_bond_atom_site_label_1
_geom_bond_atom_site_label_2
_geom_bond_distance
S1 O3 1.443(2)
S1 O4 1.443(2)
S1 C18 1.769(3)
S1 C39 1.776(3)
Fe1 O2 1.8775(19)
Fe1 O7 1.9992(18)
Fe1 O8 2.0159(19)
Fe1 N1 2.049(2)
Fe2 O1 1.8918(19)
Fe2 O9 2.0237(18)
Fe2 N2 2.039(2)
Fe2 O6 2.1532(19)
Fe2 O7 2.2536(19)
C1 O5 1.412(3)
C1 C2 1.517(4)
C2 C7 1.390(4)
C2 C3 1.391(4)
C3 C4 1.393(4)
C4 C5 1.382(4)
C5 C6 1.395(4)
C6 C7 1.401(4)
C6 C8 1.494(4)
C8 C13 1.384(4)
C8 C9 1.427(4)
C9 O1 1.316(3)
C9 C10 1.423(4)
C10 C11 1.413(4)
C10 C15 1.435(4)
C11 C12 1.372(4)
C12 C13 1.405(4)
C12 C14 1.511(4)
C15 N2 1.306(3)
C16 C17 1.388(4)
C16 C21 1.397(4)
C16 N2 1.425(3)
C17 C18 1.390(4)
C18 C19 1.394(4)
C19 C20 1.383(4)
C20 C21 1.377(4)
C22 O5 1.431(3)
C22 C23 1.511(4)
C23 C28 1.386(4)
C23 C24 1.393(4)
C24 C25 1.378(4)
C25 C26 1.388(4)
C26 C27 1.386(4)
C27 C28 1.398(4)
C27 C29 1.485(4)
C29 C34 1.382(4)
C29 C30 1.423(4)
C30 O2 1.310(3)
C30 C31 1.418(4)
C31 C32 1.417(4)
C31 C36 1.434(4)
C32 C33 1.371(4)
C33 C34 1.405(4)
C33 C35 1.513(4)
C36 N1 1.310(3)
C37 C42 1.394(4)
C37 C38 1.395(4)
C37 N1 1.429(3)
C38 C39 1.388(4)
C39 C40 1.390(4)
C40 C41 1.386(4)
C41 C42 1.385(4)
C43 C44 1.389(4)
C43 C48 1.404(4)
C43 C61 1.535(4)
C44 C45 1.396(4)
C45 C46 1.384(4)
C46 C47 1.382(4)
C47 C48 1.382(4)
C49 C54 1.389(4)
C49 C50 1.391(4)
C49 C61 1.549(4)
C50 C51 1.387(4)
C51 C52 1.373(4)
C52 C53 1.375(4)
C53 C54 1.387(4)
C55 C56 1.391(4)
C55 C60 1.396(4)
C55 C61 1.549(4)
C56 C57 1.394(4)
C57 C58 1.377(4)
C58 C59 1.384(4)
C59 C60 1.381(4)
C61 C62 1.537(4)
C62 O6 1.231(3)
C62 O7 1.302(3)
C63 C64 1.386(4)
C63 C68 1.397(4)
C63 C81 1.553(4)
C64 C65 1.387(4)
C65 C66 1.379(4)
C66 C67 1.376(4)
C67 C68 1.387(4)
C69 C70 1.382(4)
C69 C74 1.402(4)
C69 C81 1.545(4)
C70 C71 1.388(4)
C71 C72 1.374(4)
C72 C73 1.384(4)
C73 C74 1.382(4)
C75 C80 1.388(4)
C75 C76 1.393(4)
C75 C81 1.548(4)
C76 C77 1.383(4)
C77 C78 1.381(4)
C78 C79 1.383(4)
C79 C80 1.396(4)
C81 C82 1.549(4)
C82 O8 1.258(3)
C82 O9 1.263(3)
C301 C306 1.353(6)
C301 C302 1.357(6)
C302 C303 1.387(6)
C303 C304 1.364(6)
C304 C305 1.354(5)
C305 C306 1.370(6)
C401 C406 1.376(5)
C401 C402 1.377(5)
C402 C403 1.375(5)
C403 C404 1.393(5)
C404 C405 1.379(6)
C405 C406 1.371(6)
C501 C506 1.361(5)
C501 C502 1.379(6)
C502 C503 1.374(5)
C503 C504 1.361(5)
C504 C505 1.376(4)
C505 C506 1.356(4)
C201 C204 1.351(10)
C201 C206 1.387(15)
C202 C205 1.346(12)
C202 C203 1.362(11)
C203 C204 1.396(11)
C205 C206 1.413(15)
C101 C102 1.554(13)
C102 C103 1.464(13)
C103 C104 1.504(16)
C104 C105 1.479(18)
